data_2201848
loop_
_publ_author_name
'Plater, M. John'
'Howie, R. Alan'
'Schmidt, Derek M.'

_publ_section_title
;
 9-Pentafluorophenylmethylene-9<i>H</i>-fluorene
;
_journal_issue 1
_journal_name_full 'Acta Crystallographica Section E'
_journal_page_first o89
_journal_page_last o91
_journal_paper_doi 10.1107/S1600536802023280
_journal_volume 59
_journal_year 2003
_chemical_formula_iupac 'C20 H9 F5'
_chemical_formula_moiety 'C20 H9 F5'
_chemical_formula_sum 'C20 H9 F5'
_chemical_formula_weight 344.27
_chemical_name_systematic
;
9-Pentafluorophenylmethylene-9H-fluorene
;
_space_group_IT_number 14
_symmetry_cell_setting monoclinic
_symmetry_space_group_name_Hall '-P 2yn'
_symmetry_space_group_name_H-M 'P 1 21/n 1'
_atom_sites_solution_hydrogens geom
_atom_sites_solution_primary direct
_atom_sites_solution_secondary difmap
_audit_creation_method SHELXL-97
_cell_angle_alpha 90.00
_cell_angle_beta 95.29(3)
_cell_angle_gamma 90.00
_cell_formula_units_Z 4
_cell_length_a 12.931(6)
_cell_length_b 7.448(3)
_cell_length_c 15.647(6)
_cell_measurement_reflns_used 14
_cell_measurement_temperature 298(2)
_cell_measurement_theta_max 12.3
_cell_measurement_theta_min 8.2
_cell_volume 1500.5(11)
_computing_cell_refinement 'P3 Software'
_computing_data_collection 'P3 Software (Nicolet, 1980)'
_computing_data_reduction 'RDNIC (Howie, 1980)'
_computing_molecular_graphics 'ORTEP-3 (Farrugia, 1997)'
_computing_publication_material 'SHELXL97 and PLATON (Spek, 1990)'
_computing_structure_refinement 'SHELXL97 (Sheldrick, 1997)'
_computing_structure_solution 'SHELXS97 (Sheldrick, 1997)'
_diffrn_ambient_temperature 298(2)
_diffrn_measured_fraction_theta_full 0.998
_diffrn_measured_fraction_theta_max 0.998
_diffrn_measurement_device_type 'Nicolet P3'
_diffrn_measurement_method \q-2\q
_diffrn_radiation_monochromator graphite
_diffrn_radiation_source 'normal-focus sealed tube'
_diffrn_radiation_type MoK\a
_diffrn_radiation_wavelength 0.71073
_diffrn_reflns_av_R_equivalents 0.0314
_diffrn_reflns_av_sigmaI/netI 0.0568
_diffrn_reflns_limit_h_max 15
_diffrn_reflns_limit_h_min 0
_diffrn_reflns_limit_k_max 8
_diffrn_reflns_limit_k_min 0
_diffrn_reflns_limit_l_max 18
_diffrn_reflns_limit_l_min -18
_diffrn_reflns_number 2772
_diffrn_reflns_theta_full 25.05
_diffrn_reflns_theta_max 25.05
_diffrn_reflns_theta_min 2.14
_diffrn_standards_decay_% 0
_diffrn_standards_interval_count 50
_diffrn_standards_number 2
_exptl_absorpt_coefficient_mu 0.131
_exptl_absorpt_correction_type none
_exptl_crystal_colour green-yellow
_exptl_crystal_density_diffrn 1.524
_exptl_crystal_density_method 'not measured'
_exptl_crystal_description block
_exptl_crystal_F_000 696
_exptl_crystal_size_max 0.50
_exptl_crystal_size_mid 0.30
_exptl_crystal_size_min 0.30
_refine_diff_density_max 0.192
_refine_diff_density_min -0.181
_refine_ls_extinction_coef 0.036(2)
_refine_ls_extinction_expression Fc^*^=kFc[1+0.001xFc^2^\l^3^/sin(2\q)]^-1/4^
_refine_ls_extinction_method SHELXL97
_refine_ls_goodness_of_fit_ref 1.005
_refine_ls_hydrogen_treatment constr
_refine_ls_matrix_type full
_refine_ls_number_parameters 227
_refine_ls_number_reflns 2656
_refine_ls_number_restraints 0
_refine_ls_restrained_S_all 1.005
_refine_ls_R_factor_all 0.0946
_refine_ls_R_factor_gt 0.0446
_refine_ls_shift/su_max <0.001
_refine_ls_shift/su_mean 0.000
_refine_ls_structure_factor_coef Fsqd
_refine_ls_weighting_details 'calc w = 1/[\s^2^(Fo^2^)+(0.0485P)^2^] where P = (Fo^2^+2Fc^2^)/3'
_refine_ls_weighting_scheme calc
_refine_ls_wR_factor_gt 0.0915
_refine_ls_wR_factor_ref 0.1126
_reflns_number_gt 1580
_reflns_number_total 2656
_reflns_threshold_expression I>2\s(I)
_cod_data_source_file cf6231.cif
_cod_data_source_block I
_cod_original_sg_symbol_H-M 'P 21/n'
_cod_database_code 2201848
_cod_database_fobs_code 2201848

loop_
_symmetry_equiv_pos_as_xyz
'x, y, z'
'x+1/2, -y+1/2, z+1/2'
'-x, -y, -z'
'-x-1/2, y-1/2, -z-1/2'

loop_
_atom_site_label
_atom_site_fract_x
_atom_site_fract_y
_atom_site_fract_z
_atom_site_U_iso_or_equiv
_atom_site_adp_type
_atom_site_calc_flag
_atom_site_refinement_flags
_atom_site_occupancy
_atom_site_disorder_assembly
_atom_site_disorder_group
_atom_site_type_symbol
F1 0.30765(12) -0.1983(2) 0.41178(9) 0.0625(5) Uani d . 1 . . F
F2 0.50868(13) -0.1904(2) 0.47131(9) 0.0698(5) Uani d . 1 . . F
F3 0.65148(11) -0.0479(3) 0.37512(11) 0.0786(6) Uani d . 1 . . F
F4 0.59190(12) 0.0834(2) 0.21646(11) 0.0726(5) Uani d . 1 . . F
F5 0.39028(11) 0.0855(2) 0.15771(9) 0.0566(5) Uani d . 1 . . F
C1 0.04055(18) -0.0113(3) 0.23347(15) 0.0402(6) Uani d . 1 . . C
C2 0.01064(19) -0.0760(4) 0.15201(17) 0.0509(7) Uani d . 1 . . C
H2 0.0599 -0.1177 0.1171 0.061 Uiso calc R 1 . . H
C3 -0.0944(2) -0.0776(4) 0.1233(2) 0.0625(8) Uani d . 1 . . C
H3 -0.1158 -0.1199 0.0686 0.075 Uiso calc R 1 . . H
C4 -0.1673(2) -0.0162(4) 0.1759(2) 0.0659(9) Uani d . 1 . . C
H4 -0.2374 -0.0201 0.1562 0.079 Uiso calc R 1 . . H
C5 -0.1385(2) 0.0503(4) 0.2567(2) 0.0611(8) Uani d . 1 . . C
H5 -0.1881 0.0925 0.2911 0.073 Uiso calc R 1 . . H
C6 -0.03374(19) 0.0529(3) 0.28539(16) 0.0455(7) Uani d . 1 . . C
C7 0.0205(2) 0.1180(3) 0.36578(16) 0.0464(7) Uani d . 1 . . C
C8 -0.0183(2) 0.2013(4) 0.43491(18) 0.0640(8) Uani d . 1 . . C
H8 -0.0893 0.2190 0.4360 0.077 Uiso calc R 1 . . H
C9 0.0503(3) 0.2578(4) 0.50226(19) 0.0744(10) Uani d . 1 . . C
H9 0.0251 0.3134 0.5494 0.089 Uiso calc R 1 . . H
C10 0.1562(3) 0.2327(4) 0.50053(18) 0.0679(9) Uani d . 1 . . C
H10 0.2013 0.2724 0.5463 0.081 Uiso calc R 1 . . H
C11 0.1955(2) 0.1493(4) 0.43159(16) 0.0532(7) Uani d . 1 . . C
H11 0.2668 0.1329 0.4309 0.064 Uiso calc R 1 . . H
C12 0.12806(19) 0.0904(3) 0.36354(15) 0.0428(6) Uani d . 1 . . C
C13 0.14509(18) 0.0049(3) 0.28036(14) 0.0379(6) Uani d . 1 . . C
C14 0.23204(18) -0.0475(3) 0.24647(16) 0.0424(6) Uani d . 1 . . C
H14 0.2221 -0.0912 0.1906 0.051 Uiso calc R 1 . . H
C15 0.34053(18) -0.0464(3) 0.28422(15) 0.0388(6) Uani d . 1 . . C
C16 0.37518(19) -0.1202(3) 0.36296(16) 0.0446(6) Uani d . 1 . . C
C17 0.4783(2) -0.1206(4) 0.39399(16) 0.0485(7) Uani d . 1 . . C
C18 0.55114(19) -0.0507(4) 0.34516(18) 0.0506(7) Uani d . 1 . . C
C19 0.52104(19) 0.0163(4) 0.26503(17) 0.0475(7) Uani d . 1 . . C
C20 0.41770(19) 0.0172(3) 0.23625(15) 0.0422(6) Uani d . 1 . . C

loop_
_atom_site_aniso_label
_atom_site_aniso_U_11
_atom_site_aniso_U_22
_atom_site_aniso_U_33
_atom_site_aniso_U_12
_atom_site_aniso_U_13
_atom_site_aniso_U_23
F1 0.0609(10) 0.0719(11) 0.0558(9) -0.0026(8) 0.0119(8) 0.0146(9)
F2 0.0768(11) 0.0778(12) 0.0513(10) 0.0100(9) -0.0127(8) 0.0093(9)
F3 0.0440(10) 0.0941(14) 0.0937(13) 0.0022(9) -0.0153(9) 0.0025(11)
F4 0.0443(9) 0.0943(13) 0.0819(12) -0.0020(9) 0.0208(8) 0.0096(10)
F5 0.0532(9) 0.0736(11) 0.0438(9) 0.0072(8) 0.0093(7) 0.0080(8)
C1 0.0401(14) 0.0378(15) 0.0431(15) -0.0002(12) 0.0064(11) 0.0029(12)
C2 0.0437(16) 0.0548(18) 0.0537(17) 0.0019(14) 0.0020(13) -0.0011(14)
C3 0.0547(18) 0.063(2) 0.067(2) -0.0006(16) -0.0093(15) -0.0042(16)
C4 0.0404(17) 0.070(2) 0.085(2) 0.0016(15) -0.0019(16) 0.0063(19)
C5 0.0419(17) 0.065(2) 0.077(2) 0.0031(15) 0.0131(15) 0.0032(17)
C6 0.0422(16) 0.0414(16) 0.0542(17) 0.0019(12) 0.0122(13) 0.0082(13)
C7 0.0525(16) 0.0424(16) 0.0463(15) 0.0042(13) 0.0163(13) 0.0063(13)
C8 0.067(2) 0.073(2) 0.0548(18) 0.0154(17) 0.0218(16) 0.0055(17)
C9 0.098(3) 0.074(2) 0.0537(19) 0.025(2) 0.0229(19) -0.0038(17)
C10 0.089(2) 0.069(2) 0.0437(17) 0.0103(18) -0.0012(16) -0.0109(15)
C11 0.0599(18) 0.0549(18) 0.0444(16) 0.0073(14) 0.0031(13) -0.0059(14)
C12 0.0491(16) 0.0388(15) 0.0415(15) 0.0031(12) 0.0094(12) 0.0016(12)
C13 0.0370(13) 0.0379(14) 0.0390(14) -0.0015(11) 0.0050(11) 0.0026(11)
C14 0.0405(15) 0.0488(16) 0.0374(13) -0.0005(12) 0.0010(11) -0.0015(12)
C15 0.0392(14) 0.0396(15) 0.0379(14) 0.0033(12) 0.0052(11) -0.0040(12)
C16 0.0443(16) 0.0448(16) 0.0455(15) 0.0022(13) 0.0083(12) 0.0019(13)
C17 0.0521(17) 0.0504(17) 0.0417(15) 0.0083(14) -0.0024(13) -0.0015(13)
C18 0.0360(15) 0.0533(18) 0.0606(18) 0.0037(13) -0.0061(13) -0.0078(15)
C19 0.0382(15) 0.0487(17) 0.0571(17) 0.0017(13) 0.0127(13) -0.0024(14)
C20 0.0456(15) 0.0444(16) 0.0372(14) 0.0040(13) 0.0063(12) 0.0001(12)

loop_
_atom_type_symbol
_atom_type_description
_atom_type_scat_dispersion_real
_atom_type_scat_dispersion_imag
_atom_type_scat_source
C C 0.0033 0.0016 'International Tables Vol C Tables 4.2.6.8 and 6.1.1.4'
H H 0.0000 0.0000 'International Tables Vol C Tables 4.2.6.8 and 6.1.1.4'
F F 0.0171 0.0103 'International Tables Vol C Tables 4.2.6.8 and 6.1.1.4'

loop_
_geom_angle_atom_site_label_1
_geom_angle_atom_site_label_2
_geom_angle_atom_site_label_3
_geom_angle
C2 C1 C6 120.4(2)
C2 C1 C13 130.5(2)
C6 C1 C13 109.2(2)
C1 C2 C3 118.8(3)
C1 C2 H2 120.6
C3 C2 H2 120.6
C4 C3 C2 120.2(3)
C4 C3 H3 119.9
C2 C3 H3 119.9
C5 C4 C3 121.6(3)
C5 C4 H4 119.2
C3 C4 H4 119.2
C4 C5 C6 118.4(3)
C4 C5 H5 120.8
C6 C5 H5 120.8
C5 C6 C1 120.6(3)
C5 C6 C7 131.2(3)
C1 C6 C7 108.2(2)
C8 C7 C12 121.0(3)
C8 C7 C6 129.9(3)
C12 C7 C6 109.0(2)
C9 C8 C7 118.8(3)
C9 C8 H8 120.6
C7 C8 H8 120.6
C8 C9 C10 120.7(3)
C8 C9 H9 119.6
C10 C9 H9 119.6
C11 C10 C9 120.8(3)
C11 C10 H10 119.6
C9 C10 H10 119.6
C10 C11 C12 119.4(3)
C10 C11 H11 120.3
C12 C11 H11 120.3
C11 C12 C7 119.2(2)
C11 C12 C13 132.6(2)
C7 C12 C13 108.1(2)
C14 C13 C1 122.6(2)
C14 C13 C12 131.9(2)
C1 C13 C12 105.48(19)
C13 C14 C15 129.9(2)
C13 C14 H14 115.1
C15 C14 H14 115.1
C16 C15 C20 115.3(2)
C16 C15 C14 125.0(2)
C20 C15 C14 119.5(2)
F1 C16 C17 117.2(2)
F1 C16 C15 120.2(2)
C17 C16 C15 122.5(2)
F2 C17 C18 119.4(2)
F2 C17 C16 120.8(2)
C18 C17 C16 119.7(2)
F3 C18 C17 120.3(2)
F3 C18 C19 119.9(2)
C17 C18 C19 119.8(2)
F4 C19 C20 120.6(2)
F4 C19 C18 120.2(2)
C20 C19 C18 119.2(2)
F5 C20 C19 117.9(2)
F5 C20 C15 118.7(2)
C19 C20 C15 123.3(2)

loop_
_geom_bond_atom_site_label_1
_geom_bond_atom_site_label_2
_geom_bond_site_symmetry_2
_geom_bond_distance
_geom_bond_publ_flag
F1 C16 . 1.344(3) ?
F2 C17 . 1.342(3) ?
F3 C18 . 1.338(3) ?
F4 C19 . 1.340(3) ?
F5 C20 . 1.347(3) ?
C1 C2 . 1.384(3) ?
C1 C6 . 1.399(3) ?
C1 C13 . 1.482(3) ?
C2 C3 . 1.391(4) ?
C2 H2 . 0.930 ?
C3 C4 . 1.385(4) ?
C3 H3 . 0.930 ?
C4 C5 . 1.376(4) ?
C4 H4 . 0.930 ?
C5 C6 . 1.388(4) ?
C5 H5 . 0.930 ?
C6 C7 . 1.465(4) ?
C7 C8 . 1.381(3) ?
C7 C12 . 1.409(3) ?
C8 C9 . 1.379(4) ?
C8 H8 . 0.930 ?
C9 C10 . 1.384(4) ?
C9 H9 . 0.930 ?
C10 C11 . 1.382(4) ?
C10 H10 . 0.930 ?
C11 C12 . 1.384(3) ?
C11 H11 . 0.930 ?
C12 C13 . 1.483(3) ?
C13 C14 . 1.345(3) ?
C14 C15 . 1.471(3) ?
C14 H14 . 0.930 ?
C15 C16 . 1.385(3) ?
C15 C20 . 1.386(3) ?
C16 C17 . 1.376(4) ?
C17 C18 . 1.369(4) ?
C18 C19 . 1.372(4) ?
C19 C20 . 1.370(3) ?

loop_
_geom_torsion_atom_site_label_1
_geom_torsion_atom_site_label_2
_geom_torsion_atom_site_label_3
_geom_torsion_atom_site_label_4
_geom_torsion
C6 C1 C2 C3 -0.6(4)
C13 C1 C2 C3 179.5(3)
C1 C2 C3 C4 -0.4(4)
C2 C3 C4 C5 1.2(5)
C3 C4 C5 C6 -0.8(4)
C4 C5 C6 C1 -0.2(4)
C4 C5 C6 C7 178.4(3)
C2 C1 C6 C5 1.0(4)
C13 C1 C6 C5 -179.2(2)
C2 C1 C6 C7 -177.9(2)
C13 C1 C6 C7 1.9(3)
C5 C6 C7 C8 -2.5(5)
C1 C6 C7 C8 176.3(3)
C5 C6 C7 C12 -179.8(3)
C1 C6 C7 C12 -1.1(3)
C12 C7 C8 C9 0.1(4)
C6 C7 C8 C9 -177.0(3)
C7 C8 C9 C10 0.4(5)
C8 C9 C10 C11 -0.5(5)
C9 C10 C11 C12 0.0(5)
C10 C11 C12 C7 0.4(4)
C10 C11 C12 C13 177.1(3)
C8 C7 C12 C11 -0.5(4)
C6 C7 C12 C11 177.1(2)
C8 C7 C12 C13 -177.9(2)
C6 C7 C12 C13 -0.2(3)
C2 C1 C13 C14 -0.5(4)
C6 C1 C13 C14 179.6(2)
C2 C1 C13 C12 177.8(3)
C6 C1 C13 C12 -2.0(3)
C11 C12 C13 C14 2.6(5)
C7 C12 C13 C14 179.5(3)
C11 C12 C13 C1 -175.5(3)
C7 C12 C13 C1 1.4(3)
C1 C13 C14 C15 -178.0(2)
C12 C13 C14 C15 4.1(5)
C13 C14 C15 C16 51.8(4)
C13 C14 C15 C20 -134.6(3)
C20 C15 C16 F1 -174.9(2)
C14 C15 C16 F1 -1.0(4)
C20 C15 C16 C17 3.9(4)
C14 C15 C16 C17 177.8(2)
F1 C16 C17 F2 -2.5(4)
C15 C16 C17 F2 178.7(2)
F1 C16 C17 C18 176.9(2)
C15 C16 C17 C18 -1.9(4)
F2 C17 C18 F3 -1.6(4)
C16 C17 C18 F3 179.0(2)
F2 C17 C18 C19 178.2(2)
C16 C17 C18 C19 -1.2(4)
F3 C18 C19 F4 0.5(4)
C17 C18 C19 F4 -179.3(2)
F3 C18 C19 C20 -178.2(2)
C17 C18 C19 C20 2.0(4)
F4 C19 C20 F5 0.7(4)
C18 C19 C20 F5 179.3(2)
F4 C19 C20 C15 -178.5(2)
C18 C19 C20 C15 0.2(4)
C16 C15 C20 F5 177.8(2)
C14 C15 C20 F5 3.6(3)
C16 C15 C20 C19 -3.0(4)
C14 C15 C20 C19 -177.3(2)

loop_
_cod_related_entry_id
_cod_related_entry_database
_cod_related_entry_code
1 ChemSpider 24731943
